data_4123810
loop_
_publ_author_name
'Winston, Matthew S.'
'Wolf, William J.'
'Toste, F. Dean'

_publ_section_title
;
 Halide-Dependent Mechanisms of Reductive Elimination from Gold(III).
;
_journal_issue 24
_journal_name_full 'Journal of the American Chemical Society'
_journal_page_first 7921
_journal_page_last 7928
_journal_paper_doi 10.1021/jacs.5b04613
_journal_volume 137
_journal_year 2015
_chemical_formula_sum 'C26 H22 Au Br F3 P'
_chemical_formula_weight 699.28
_space_group_crystal_system triclinic
_space_group_IT_number 2
_space_group_name_Hall '-P 1'
_space_group_name_H-M_alt 'P -1'
_symmetry_space_group_name_Hall '-P 1'
_symmetry_space_group_name_H-M 'P -1'
_atom_sites_solution_hydrogens geom
_atom_sites_solution_primary charge-flipping
_atom_sites_solution_secondary difmap
_audit_creation_method SHELXL-2014/7
_cell_angle_alpha 88.1550(10)
_cell_angle_beta 89.724(2)
_cell_angle_gamma 75.7450(10)
_cell_formula_units_Z 4
_cell_length_a 9.8032(7)
_cell_length_b 13.4073(9)
_cell_length_c 18.8219(13)
_cell_measurement_reflns_used 9168
_cell_measurement_temperature 100(2)
_cell_measurement_theta_max 25.40
_cell_measurement_theta_min 2.55
_cell_volume 2396.4(3)
_computing_cell_refinement 'Bruker SAINT'
_computing_data_collection 'Bruker APEX2'
_computing_data_reduction 'Bruker SAINT'
_computing_molecular_graphics ORTEP-32
_computing_publication_material WinGX
_computing_structure_refinement 'SHELXL-2014/7 (Sheldrick, 2014)'
_computing_structure_solution Superflip
_diffrn_ambient_temperature 100(2)
_diffrn_detector_area_resol_mean 8.366
_diffrn_measured_fraction_theta_full 0.991
_diffrn_measured_fraction_theta_max 0.986
_diffrn_measurement_device_type 'Bruker APEX-I CCD'
_diffrn_measurement_method 'phi and omega scans'
_diffrn_radiation_type MoK\a
_diffrn_radiation_wavelength 0.71073
_diffrn_reflns_av_R_equivalents 0.0146
_diffrn_reflns_av_unetI/netI 0.0355
_diffrn_reflns_Laue_measured_fraction_full 0.991
_diffrn_reflns_Laue_measured_fraction_max 0.986
_diffrn_reflns_limit_h_max 11
_diffrn_reflns_limit_h_min -11
_diffrn_reflns_limit_k_max 16
_diffrn_reflns_limit_k_min -16
_diffrn_reflns_limit_l_max 22
_diffrn_reflns_limit_l_min 0
_diffrn_reflns_number 62472
_diffrn_reflns_point_group_measured_fraction_full 0.991
_diffrn_reflns_point_group_measured_fraction_max 0.986
_diffrn_reflns_theta_full 25.000
_diffrn_reflns_theta_max 25.423
_diffrn_reflns_theta_min 1.568
_diffrn_source 'fine-focus sealed tube'
_exptl_absorpt_coefficient_mu 7.908
_exptl_absorpt_correction_T_max 0.745212
_exptl_absorpt_correction_T_min 0.632020
_exptl_absorpt_correction_type multi-scan
_exptl_absorpt_process_details TWINABS
_exptl_crystal_colour colourless
_exptl_crystal_density_diffrn 1.938
_exptl_crystal_density_method 'not measured'
_exptl_crystal_description block
_exptl_crystal_F_000 1336
_exptl_crystal_size_max 0.200
_exptl_crystal_size_mid 0.100
_exptl_crystal_size_min 0.080
_refine_diff_density_max 1.389
_refine_diff_density_min -1.833
_refine_diff_density_rms 0.198
_refine_ls_extinction_method none
_refine_ls_goodness_of_fit_ref 1.059
_refine_ls_hydrogen_treatment constr
_refine_ls_matrix_type full
_refine_ls_number_parameters 580
_refine_ls_number_reflns 8705
_refine_ls_number_restraints 6
_refine_ls_restrained_S_all 1.058
_refine_ls_R_factor_all 0.0297
_refine_ls_R_factor_gt 0.0280
_refine_ls_shift/su_max 0.000
_refine_ls_shift/su_mean 0.000
_refine_ls_structure_factor_coef Fsqd
_refine_ls_weighting_details 'w=1/[\s^2^(Fo^2^)+(0.0503P)^2^] where P=(Fo^2^+2Fc^2^)/3'
_refine_ls_weighting_scheme calc
_refine_ls_wR_factor_gt 0.0722
_refine_ls_wR_factor_ref 0.0727
_reflns_Friedel_coverage 0.000
_reflns_number_gt 12398
_reflns_number_total 8705
_reflns_threshold_expression 'I > 2\s(I)'
_cod_data_source_file ja5b04613_si_002.cif
_cod_data_source_block shelx
_cod_depositor_comments 'Adding full bibliography for 4123809--4123811.cif.'
_cod_database_code 4123810
_shelx_shelxl_version_number 2014/7
_shelx_space_group_comment
;
The symmetry employed for this shelxl refinement is uniquely defined
by the following loop, which should always be used as a source of
symmetry information in preference to the above space-group names.
They are only intended as comments.
;
_shelx_estimated_absorpt_t_min 0.301
_shelx_estimated_absorpt_t_max 0.570

loop_
_space_group_symop_operation_xyz
'x, y, z'
'-x, -y, -z'

loop_
_atom_site_label
_atom_site_type_symbol
_atom_site_fract_x
_atom_site_fract_y
_atom_site_fract_z
_atom_site_U_iso_or_equiv
_atom_site_adp_type
_atom_site_occupancy
_atom_site_site_symmetry_order
_atom_site_calc_flag
_atom_site_refinement_flags_posn
_atom_site_refinement_flags_adp
C1 C 0.7302(7) 0.9851(5) 0.3709(4) 0.0174(15) Uani 1 1 d . .
C2 C 0.7301(7) 0.8770(5) 0.5069(3) 0.0106(13) Uani 1 1 d . .
C3 C 0.8762(6) 0.8538(5) 0.5186(4) 0.0145(15) Uani 1 1 d . .
H3 H 0.9401 0.8267 0.4819 0.017 Uiso 1 1 calc R U
C4 C 0.9248(7) 0.8715(6) 0.5846(4) 0.0203(16) Uani 1 1 d . .
H4 H 1.0234 0.8566 0.5928 0.024 Uiso 1 1 calc R U
C5 C 0.8336(8) 0.9104(5) 0.6396(4) 0.0174(15) Uani 1 1 d . .
C6 C 0.6892(7) 0.9309(5) 0.6264(4) 0.0158(15) Uani 1 1 d . .
H6 H 0.6249 0.9567 0.6632 0.019 Uiso 1 1 calc R U
C7 C 0.6380(7) 0.9140(5) 0.5601(4) 0.0137(14) Uani 1 1 d . .
H7 H 0.5394 0.9282 0.5519 0.016 Uiso 1 1 calc R U
C8 C 0.8886(9) 0.9311(6) 0.7111(4) 0.0289(18) Uani 1 1 d . .
H8A H 0.9138 0.8669 0.7398 0.043 Uiso 1 1 calc R U
H8B H 0.8157 0.9815 0.7356 0.043 Uiso 1 1 calc R U
H8C H 0.9720 0.9583 0.7043 0.043 Uiso 1 1 calc R U
C9 C 0.7165(7) 0.5957(5) 0.4189(3) 0.0126(14) Uani 1 1 d . .
C10 C 0.7994(7) 0.6016(5) 0.3589(4) 0.0143(14) Uani 1 1 d . .
H10 H 0.7888 0.6650 0.3329 0.017 Uiso 1 1 calc R U
C11 C 0.8970(7) 0.5142(6) 0.3376(4) 0.0173(15) Uani 1 1 d . .
H11 H 0.9520 0.5176 0.2963 0.021 Uiso 1 1 calc R U
C12 C 0.9147(7) 0.4222(6) 0.3759(4) 0.0195(16) Uani 1 1 d . .
H12 H 0.9835 0.3632 0.3616 0.023 Uiso 1 1 calc R U
C13 C 0.8327(7) 0.4162(6) 0.4347(4) 0.0202(16) Uani 1 1 d . .
H13 H 0.8443 0.3526 0.4607 0.024 Uiso 1 1 calc R U
C14 C 0.7337(7) 0.5021(5) 0.4562(4) 0.0169(15) Uani 1 1 d . .
H14 H 0.6770 0.4972 0.4966 0.020 Uiso 1 1 calc R U
C15 C 0.4160(7) 0.7098(5) 0.4140(4) 0.0125(14) Uani 1 1 d . .
C16 C 0.3841(7) 0.6223(5) 0.3864(3) 0.0146(14) Uani 1 1 d . .
H16 H 0.4550 0.5598 0.3840 0.017 Uiso 1 1 calc R U
C17 C 0.2498(7) 0.6272(6) 0.3629(4) 0.0217(17) Uani 1 1 d . .
H17 H 0.2281 0.5685 0.3432 0.026 Uiso 1 1 calc R U
C18 C 0.1458(7) 0.7186(6) 0.3682(4) 0.0220(17) Uani 1 1 d . .
H18 H 0.0523 0.7211 0.3537 0.026 Uiso 1 1 calc R U
C19 C 0.1772(7) 0.8056(6) 0.3942(4) 0.0218(16) Uani 1 1 d . .
H19 H 0.1065 0.8683 0.3961 0.026 Uiso 1 1 calc R U
C20 C 0.3129(7) 0.8007(5) 0.4176(3) 0.0151(15) Uani 1 1 d . .
H20 H 0.3349 0.8599 0.4361 0.018 Uiso 1 1 calc R U
C21 C 0.5751(7) 0.6912(5) 0.5439(3) 0.0108(14) Uani 1 1 d . .
C22 C 0.4489(7) 0.7060(6) 0.5785(4) 0.0160(15) Uani 1 1 d . .
H22 H 0.3641 0.7237 0.5516 0.019 Uiso 1 1 calc R U
C23 C 0.4421(8) 0.6959(6) 0.6516(4) 0.0226(17) Uani 1 1 d . .
H23 H 0.3532 0.7089 0.6744 0.027 Uiso 1 1 calc R U
C24 C 0.5633(8) 0.6671(6) 0.6914(4) 0.0218(17) Uani 1 1 d . .
H24 H 0.5584 0.6590 0.7417 0.026 Uiso 1 1 calc R U
C25 C 0.6941(7) 0.6497(5) 0.6575(4) 0.0192(16) Uani 1 1 d . .
H25 H 0.7783 0.6297 0.6848 0.023 Uiso 1 1 calc R U
C26 C 0.7008(7) 0.6616(5) 0.5840(4) 0.0158(15) Uani 1 1 d . .
H26 H 0.7895 0.6498 0.5609 0.019 Uiso 1 1 calc R U
C27 C 0.2299(7) 0.4837(5) 0.1098(4) 0.0175(15) Uani 1 1 d . .
C28 C 0.2481(7) 0.3759(5) -0.0170(4) 0.0112(14) Uani 1 1 d . U
C29 C 0.3919(7) 0.3344(5) -0.0226(4) 0.0170(15) Uani 1 1 d . .
H29 H 0.4431 0.2972 0.0166 0.020 Uiso 1 1 calc R U
C30 C 0.4604(7) 0.3472(6) -0.0850(4) 0.0202(16) Uani 1 1 d . .
H30 H 0.5589 0.3181 -0.0879 0.024 Uiso 1 1 calc R U
C31 C 0.3907(8) 0.4011(6) -0.1437(4) 0.0197(16) Uani 1 1 d . .
C32 C 0.2466(7) 0.4417(6) -0.1371(4) 0.0206(16) Uani 1 1 d . .
H32 H 0.1954 0.4789 -0.1764 0.025 Uiso 1 1 calc R U
C33 C 0.1756(7) 0.4295(5) -0.0749(4) 0.0157(14) Uani 1 1 d . .
H33 H 0.0770 0.4580 -0.0720 0.019 Uiso 1 1 calc R U
C34 C 0.4675(8) 0.4142(7) -0.2116(4) 0.0289(19) Uani 1 1 d . .
H34A H 0.5640 0.4169 -0.2004 0.043 Uiso 1 1 calc R U
H34B H 0.4189 0.4783 -0.2364 0.043 Uiso 1 1 calc R U
H34C H 0.4696 0.3559 -0.2420 0.043 Uiso 1 1 calc R U
C35 C 0.2235(6) 0.1042(5) 0.0583(3) 0.0118(14) Uani 1 1 d . .
C36 C 0.3050(7) 0.1022(5) 0.1201(4) 0.0142(14) Uani 1 1 d . .
H36 H 0.2846 0.1588 0.1508 0.017 Uiso 1 1 calc R U
C37 C 0.4131(7) 0.0189(6) 0.1356(4) 0.0192(16) Uani 1 1 d . .
H37 H 0.4685 0.0184 0.1770 0.023 Uiso 1 1 calc R U
C38 C 0.4436(7) -0.0649(6) 0.0922(4) 0.0199(17) Uani 1 1 d . .
H38 H 0.5182 -0.1229 0.1043 0.024 Uiso 1 1 calc R U
C39 C 0.3659(7) -0.0643(6) 0.0313(4) 0.0211(17) Uani 1 1 d . .
H39 H 0.3880 -0.1213 0.0010 0.025 Uiso 1 1 calc R U
C40 C 0.2554(7) 0.0194(5) 0.0145(4) 0.0151(14) Uani 1 1 d . .
H40 H 0.2010 0.0193 -0.0271 0.018 Uiso 1 1 calc R U
C41 C 0.0323(7) 0.2057(5) -0.0540(4) 0.0116(14) Uani 1 1 d . .
C42 C 0.1339(7) 0.2043(5) -0.1069(4) 0.0154(15) Uani 1 1 d . .
H42 H 0.2241 0.2127 -0.0946 0.018 Uiso 1 1 calc R U
C43 C 0.1026(8) 0.1907(6) -0.1774(4) 0.0214(16) Uani 1 1 d . .
H43 H 0.1707 0.1903 -0.2136 0.026 Uiso 1 1 calc R U
C44 C -0.0312(7) 0.1776(6) -0.1943(4) 0.0197(16) Uani 1 1 d . .
H44 H -0.0527 0.1664 -0.2421 0.024 Uiso 1 1 calc R U
C45 C -0.1301(7) 0.1806(6) -0.1432(4) 0.0200(16) Uani 1 1 d . .
H45 H -0.2207 0.1734 -0.1560 0.024 Uiso 1 1 calc R U
C46 C -0.1008(7) 0.1941(5) -0.0725(4) 0.0152(14) Uani 1 1 d . .
H46 H -0.1706 0.1954 -0.0371 0.018 Uiso 1 1 calc R U
C47 C -0.0764(7) 0.1985(5) 0.0874(3) 0.0106(14) Uani 1 1 d . .
C48 C -0.1924(7) 0.2820(6) 0.0909(3) 0.0148(15) Uani 1 1 d . .
H48 H -0.1896 0.3457 0.0681 0.018 Uiso 1 1 calc R U
C49 C -0.3112(7) 0.2729(6) 0.1270(4) 0.0181(16) Uani 1 1 d . .
H49 H -0.3919 0.3293 0.1272 0.022 Uiso 1 1 calc R U
C50 C -0.3132(7) 0.1820(6) 0.1627(4) 0.0200(16) Uani 1 1 d . .
H50 H -0.3945 0.1769 0.1889 0.024 Uiso 1 1 calc R U
C51 C -0.1990(7) 0.0985(5) 0.1610(4) 0.0179(15) Uani 1 1 d . .
H51 H -0.2013 0.0359 0.1855 0.021 Uiso 1 1 calc R U
C52 C -0.0793(7) 0.1069(5) 0.1225(3) 0.0121(14) Uani 1 1 d . .
H52 H 0.0000 0.0496 0.1206 0.015 Uiso 1 1 calc R U
F1 F 0.7478(5) 1.0501(3) 0.4210(2) 0.0279(11) Uani 1 1 d . .
F2 F 0.6488(4) 1.0442(3) 0.3211(2) 0.0238(10) Uani 1 1 d . .
F3 F 0.8574(4) 0.9494(3) 0.3410(3) 0.0286(11) Uani 1 1 d . .
F4 F 0.3672(4) 0.4495(4) 0.1266(3) 0.0399(13) Uani 1 1 d . .
F5 F 0.2207(6) 0.5594(3) 0.0599(3) 0.0392(13) Uani 1 1 d . .
F6 F 0.1687(5) 0.5323(4) 0.1657(3) 0.0395(13) Uani 1 1 d . .
P1 P 0.58843(17) 0.70841(13) 0.44849(9) 0.0089(3) Uani 1 1 d . .
P2 P 0.07793(17) 0.21474(13) 0.03868(9) 0.0099(3) Uani 1 1 d . .
Br1 Br 0.56370(7) 0.83844(5) 0.28669(3) 0.01476(14) Uani 1 1 d . .
Br2 Br 0.05751(7) 0.33775(5) 0.19823(4) 0.01731(15) Uani 1 1 d . .
Au1 Au 0.65509(3) 0.85846(2) 0.40766(2) 0.00916(7) Uani 1 1 d . .
Au2 Au 0.15104(3) 0.36096(2) 0.07718(2) 0.01056(7) Uani 1 1 d . .

loop_
_atom_site_aniso_label
_atom_site_aniso_U_11
_atom_site_aniso_U_22
_atom_site_aniso_U_33
_atom_site_aniso_U_23
_atom_site_aniso_U_13
_atom_site_aniso_U_12
C1 0.021(4) 0.014(4) 0.020(4) -0.002(3) 0.005(3) -0.009(3)
C2 0.013(3) 0.007(3) 0.014(3) 0.004(3) -0.001(3) -0.008(3)
C3 0.008(3) 0.019(4) 0.017(4) -0.003(3) 0.005(3) -0.005(3)
C4 0.014(3) 0.030(4) 0.021(4) 0.008(3) -0.005(3) -0.014(3)
C5 0.029(4) 0.010(4) 0.015(4) 0.005(3) -0.006(3) -0.010(3)
C6 0.019(4) 0.012(4) 0.016(4) -0.002(3) 0.003(3) -0.003(3)
C7 0.014(3) 0.011(3) 0.015(3) 0.000(3) 0.002(3) 0.000(3)
C8 0.040(5) 0.028(4) 0.025(4) 0.001(4) -0.004(4) -0.022(4)
C9 0.010(3) 0.018(4) 0.012(4) -0.002(3) -0.002(3) -0.007(3)
C10 0.014(3) 0.011(3) 0.017(4) 0.000(3) 0.000(3) -0.002(3)
C11 0.011(3) 0.023(4) 0.016(4) -0.001(3) 0.001(3) 0.000(3)
C12 0.019(4) 0.017(4) 0.019(4) -0.004(3) -0.003(3) 0.001(3)
C13 0.025(4) 0.017(4) 0.019(4) 0.000(3) 0.002(3) -0.007(3)
C14 0.011(3) 0.015(4) 0.024(4) 0.000(3) 0.003(3) -0.003(3)
C15 0.011(3) 0.016(4) 0.011(3) 0.003(3) 0.003(3) -0.005(3)
C16 0.020(4) 0.012(3) 0.012(3) 0.003(3) 0.000(3) -0.005(3)
C17 0.026(4) 0.026(4) 0.019(4) 0.005(3) -0.004(3) -0.018(3)
C18 0.018(4) 0.031(4) 0.021(4) 0.018(3) -0.009(3) -0.016(3)
C19 0.013(3) 0.025(4) 0.025(4) 0.009(3) 0.001(3) -0.001(3)
C20 0.019(4) 0.016(4) 0.012(4) 0.002(3) 0.004(3) -0.007(3)
C21 0.018(3) 0.012(3) 0.004(3) -0.001(3) 0.001(3) -0.007(3)
C22 0.014(3) 0.020(4) 0.015(4) 0.001(3) 0.000(3) -0.005(3)
C23 0.025(4) 0.023(4) 0.018(4) -0.006(3) 0.010(3) -0.003(3)
C24 0.033(4) 0.025(4) 0.009(4) 0.000(3) 0.000(3) -0.010(3)
C25 0.023(4) 0.013(4) 0.021(4) -0.001(3) -0.010(3) -0.003(3)
C26 0.012(3) 0.017(4) 0.018(4) 0.003(3) -0.002(3) -0.003(3)
C27 0.027(4) 0.011(4) 0.016(4) -0.002(3) -0.002(3) -0.007(3)
C28 0.011(3) 0.004(3) 0.021(4) -0.002(3) 0.000(3) -0.006(3)
C29 0.019(4) 0.017(4) 0.016(4) -0.002(3) -0.003(3) -0.005(3)
C30 0.012(3) 0.022(4) 0.027(4) -0.009(3) -0.001(3) -0.003(3)
C31 0.025(4) 0.018(4) 0.021(4) -0.005(3) 0.002(3) -0.015(3)
C32 0.024(4) 0.015(4) 0.024(4) 0.004(3) -0.005(3) -0.008(3)
C33 0.016(3) 0.016(4) 0.011(4) 0.002(3) -0.004(3) 0.002(3)
C34 0.041(5) 0.037(5) 0.018(4) -0.009(4) 0.010(4) -0.028(4)
C35 0.011(3) 0.013(3) 0.014(4) 0.003(3) 0.005(3) -0.008(3)
C36 0.017(3) 0.014(3) 0.011(4) 0.002(3) -0.004(3) -0.003(3)
C37 0.013(3) 0.021(4) 0.022(4) 0.005(3) -0.006(3) -0.004(3)
C38 0.010(3) 0.010(4) 0.039(5) 0.008(3) 0.000(3) -0.001(3)
C39 0.013(3) 0.017(4) 0.034(5) -0.005(3) 0.006(3) -0.006(3)
C40 0.012(3) 0.013(3) 0.019(4) -0.005(3) 0.002(3) 0.000(3)
C41 0.013(3) 0.007(3) 0.013(4) 0.000(3) -0.003(3) 0.000(3)
C42 0.013(3) 0.016(4) 0.018(4) -0.004(3) 0.005(3) -0.004(3)
C43 0.021(4) 0.025(4) 0.021(4) -0.002(3) 0.008(3) -0.010(3)
C44 0.027(4) 0.021(4) 0.011(4) 0.006(3) -0.005(3) -0.005(3)
C45 0.021(4) 0.026(4) 0.015(4) 0.005(3) -0.009(3) -0.009(3)
C46 0.012(3) 0.012(3) 0.023(4) 0.003(3) 0.001(3) -0.004(3)
C47 0.011(3) 0.018(4) 0.005(3) -0.004(3) -0.003(2) -0.007(3)
C48 0.015(3) 0.021(4) 0.009(3) 0.000(3) -0.001(3) -0.007(3)
C49 0.010(3) 0.023(4) 0.020(4) -0.012(3) 0.002(3) -0.001(3)
C50 0.012(3) 0.029(4) 0.022(4) -0.013(3) 0.004(3) -0.010(3)
C51 0.024(4) 0.014(4) 0.019(4) -0.003(3) -0.001(3) -0.011(3)
C52 0.013(3) 0.012(3) 0.011(3) -0.002(3) 0.000(3) -0.002(3)
F1 0.048(3) 0.017(2) 0.025(3) -0.0013(18) -0.001(2) -0.021(2)
F2 0.022(2) 0.016(2) 0.034(3) 0.0127(19) -0.0092(19) -0.0076(18)
F3 0.014(2) 0.024(2) 0.048(3) 0.004(2) 0.0160(19) -0.0057(18)
F4 0.019(2) 0.028(3) 0.073(4) -0.016(3) -0.021(2) -0.005(2)
F5 0.075(4) 0.013(2) 0.036(3) 0.005(2) -0.014(3) -0.024(2)
F6 0.050(3) 0.029(3) 0.048(3) -0.024(2) 0.016(2) -0.024(2)
P1 0.0102(8) 0.0081(8) 0.0096(9) 0.0025(7) 0.0001(6) -0.0050(7)
P2 0.0104(8) 0.0092(8) 0.0106(9) -0.0019(7) -0.0003(6) -0.0035(7)
Br1 0.0177(3) 0.0165(3) 0.0104(3) 0.0015(3) -0.0008(3) -0.0049(3)
Br2 0.0217(4) 0.0193(4) 0.0116(3) -0.0044(3) -0.0011(3) -0.0057(3)
Au1 0.00901(12) 0.00893(14) 0.01014(13) 0.00012(11) 0.00157(10) -0.00345(10)
Au2 0.00967(13) 0.00779(14) 0.01406(13) -0.00148(11) -0.00233(11) -0.00168(10)

loop_
_atom_type_symbol
_atom_type_description
_atom_type_scat_dispersion_real
_atom_type_scat_dispersion_imag
_atom_type_scat_source
C C 0.0033 0.0016 'International Tables Vol C Tables 4.2.6.8 and 6.1.1.4'
H H 0.0000 0.0000 'International Tables Vol C Tables 4.2.6.8 and 6.1.1.4'
F F 0.0171 0.0103 'International Tables Vol C Tables 4.2.6.8 and 6.1.1.4'
P P 0.1023 0.0942 'International Tables Vol C Tables 4.2.6.8 and 6.1.1.4'
Br Br -0.2901 2.4595 'International Tables Vol C Tables 4.2.6.8 and 6.1.1.4'
Au Au -2.0133 8.8022 'International Tables Vol C Tables 4.2.6.8 and 6.1.1.4'

loop_
_geom_angle_atom_site_label_1
_geom_angle_atom_site_label_2
_geom_angle_atom_site_label_3
_geom_angle
F2 C1 F1 105.4(6)
F2 C1 F3 106.5(6)
F1 C1 F3 106.4(5)
F2 C1 Au1 114.0(4)
F1 C1 Au1 115.6(5)
F3 C1 Au1 108.5(4)
C7 C2 C3 120.8(6)
C7 C2 Au1 119.8(5)
C3 C2 Au1 119.4(5)
C4 C3 C2 118.6(6)
C4 C3 H3 120.7
C2 C3 H3 120.7
C3 C4 C5 122.0(6)
C3 C4 H4 119.0
C5 C4 H4 119.0
C4 C5 C6 117.9(6)
C4 C5 C8 121.2(6)
C6 C5 C8 120.9(7)
C7 C6 C5 121.1(7)
C7 C6 H6 119.5
C5 C6 H6 119.5
C2 C7 C6 119.7(6)
C2 C7 H7 120.1
C6 C7 H7 120.1
C5 C8 H8A 109.5
C5 C8 H8B 109.5
H8A C8 H8B 109.5
C5 C8 H8C 109.5
H8A C8 H8C 109.5
H8B C8 H8C 109.5
C14 C9 C10 119.3(6)
C14 C9 P1 120.0(5)
C10 C9 P1 120.8(5)
C11 C10 C9 119.6(7)
C11 C10 H10 120.2
C9 C10 H10 120.2
C12 C11 C10 120.5(7)
C12 C11 H11 119.7
C10 C11 H11 119.7
C13 C12 C11 120.0(7)
C13 C12 H12 120.0
C11 C12 H12 120.0
C12 C13 C14 120.2(7)
C12 C13 H13 119.9
C14 C13 H13 119.9
C13 C14 C9 120.4(7)
C13 C14 H14 119.8
C9 C14 H14 119.8
C20 C15 C16 120.1(6)
C20 C15 P1 117.5(5)
C16 C15 P1 122.4(5)
C17 C16 C15 119.8(7)
C17 C16 H16 120.1
C15 C16 H16 120.1
C16 C17 C18 119.6(7)
C16 C17 H17 120.2
C18 C17 H17 120.2
C19 C18 C17 120.8(6)
C19 C18 H18 119.6
C17 C18 H18 119.6
C18 C19 C20 119.4(7)
C18 C19 H19 120.3
C20 C19 H19 120.3
C15 C20 C19 120.2(7)
C15 C20 H20 119.9
C19 C20 H20 119.9
C22 C21 C26 118.9(6)
C22 C21 P1 122.8(5)
C26 C21 P1 118.3(5)
C21 C22 C23 121.5(7)
C21 C22 H22 119.3
C23 C22 H22 119.3
C24 C23 C22 120.4(7)
C24 C23 H23 119.8
C22 C23 H23 119.8
C23 C24 C25 119.5(7)
C23 C24 H24 120.2
C25 C24 H24 120.2
C26 C25 C24 120.1(6)
C26 C25 H25 120.0
C24 C25 H25 120.0
C25 C26 C21 119.7(6)
C25 C26 H26 120.2
C21 C26 H26 120.2
F6 C27 F4 106.1(6)
F6 C27 F5 103.6(6)
F4 C27 F5 106.6(6)
F6 C27 Au2 115.9(5)
F4 C27 Au2 109.8(5)
F5 C27 Au2 114.1(5)
C33 C28 C29 119.0(6)
C33 C28 Au2 121.9(5)
C29 C28 Au2 119.1(5)
C30 C29 C28 120.0(7)
C30 C29 H29 120.0
C28 C29 H29 120.0
C29 C30 C31 122.2(6)
C29 C30 H30 118.9
C31 C30 H30 118.9
C30 C31 C32 116.9(7)
C30 C31 C34 121.5(7)
C32 C31 C34 121.6(7)
C33 C32 C31 121.7(7)
C33 C32 H32 119.1
C31 C32 H32 119.1
C28 C33 C32 120.1(6)
C28 C33 H33 119.9
C32 C33 H33 119.9
C31 C34 H34A 109.5
C31 C34 H34B 109.5
H34A C34 H34B 109.5
C31 C34 H34C 109.5
H34A C34 H34C 109.5
H34B C34 H34C 109.5
C40 C35 C36 118.8(6)
C40 C35 P2 121.7(5)
C36 C35 P2 119.5(5)
C37 C36 C35 119.8(6)
C37 C36 H36 120.1
C35 C36 H36 120.1
C36 C37 C38 121.1(7)
C36 C37 H37 119.5
C38 C37 H37 119.5
C39 C38 C37 120.1(6)
C39 C38 H38 120.0
C37 C38 H38 120.0
C38 C39 C40 119.9(7)
C38 C39 H39 120.1
C40 C39 H39 120.1
C39 C40 C35 120.4(7)
C39 C40 H40 119.8
C35 C40 H40 119.8
C46 C41 C42 119.8(6)
C46 C41 P2 120.4(5)
C42 C41 P2 119.7(5)
C43 C42 C41 120.1(6)
C43 C42 H42 120.0
C41 C42 H42 120.0
C42 C43 C44 119.0(7)
C42 C43 H43 120.5
C44 C43 H43 120.5
C45 C44 C43 120.8(7)
C45 C44 H44 119.6
C43 C44 H44 119.6
C44 C45 C46 121.0(6)
C44 C45 H45 119.5
C46 C45 H45 119.5
C45 C46 C41 119.3(6)
C45 C46 H46 120.3
C41 C46 H46 120.3
C52 C47 C48 119.5(6)
C52 C47 P2 121.9(5)
C48 C47 P2 118.5(5)
C49 C48 C47 120.4(7)
C49 C48 H48 119.8
C47 C48 H48 119.8
C48 C49 C50 119.9(7)
C48 C49 H49 120.0
C50 C49 H49 120.0
C51 C50 C49 120.8(6)
C51 C50 H50 119.6
C49 C50 H50 119.6
C50 C51 C52 119.2(7)
C50 C51 H51 120.4
C52 C51 H51 120.4
C47 C52 C51 120.1(6)
C47 C52 H52 120.0
C51 C52 H52 120.0
C15 P1 C21 105.3(3)
C15 P1 C9 110.0(3)
C21 P1 C9 106.1(3)
C15 P1 Au1 109.6(2)
C21 P1 Au1 116.3(2)
C9 P1 Au1 109.3(2)
C35 P2 C41 106.1(3)
C35 P2 C47 108.7(3)
C41 P2 C47 104.1(3)
C35 P2 Au2 106.0(2)
C41 P2 Au2 120.2(2)
C47 P2 Au2 111.1(2)
C2 Au1 C1 88.3(3)
C2 Au1 P1 90.80(17)
C1 Au1 P1 175.66(19)
C2 Au1 Br1 179.23(17)
C1 Au1 Br1 91.0(2)
P1 Au1 Br1 89.93(4)
C28 Au2 C27 85.9(3)
C28 Au2 P2 92.05(17)
C27 Au2 P2 176.0(2)
C28 Au2 Br2 173.95(18)
C27 Au2 Br2 91.5(2)
P2 Au2 Br2 90.27(5)

loop_
_geom_bond_atom_site_label_1
_geom_bond_atom_site_label_2
_geom_bond_distance
C1 F2 1.339(8)
C1 F1 1.343(8)
C1 F3 1.348(8)
C1 Au1 2.107(7)
C2 C7 1.367(9)
C2 C3 1.405(9)
C2 Au1 2.055(6)
C3 C4 1.382(10)
C3 H3 0.9500
C4 C5 1.392(10)
C4 H4 0.9500
C5 C6 1.395(10)
C5 C8 1.512(10)
C6 C7 1.394(10)
C6 H6 0.9500
C7 H7 0.9500
C8 H8A 0.9800
C8 H8B 0.9800
C8 H8C 0.9800
C9 C14 1.392(10)
C9 C10 1.400(9)
C9 P1 1.811(7)
C10 C11 1.386(9)
C10 H10 0.9500
C11 C12 1.382(10)
C11 H11 0.9500
C12 C13 1.378(10)
C12 H12 0.9500
C13 C14 1.381(10)
C13 H13 0.9500
C14 H14 0.9500
C15 C20 1.381(9)
C15 C16 1.402(9)
C15 P1 1.809(7)
C16 C17 1.377(9)
C16 H16 0.9500
C17 C18 1.394(11)
C17 H17 0.9500
C18 C19 1.382(10)
C18 H18 0.9500
C19 C20 1.389(9)
C19 H19 0.9500
C20 H20 0.9500
C21 C22 1.369(9)
C21 C26 1.412(9)
C21 P1 1.811(7)
C22 C23 1.381(10)
C22 H22 0.9500
C23 C24 1.374(10)
C23 H23 0.9500
C24 C25 1.400(10)
C24 H24 0.9500
C25 C26 1.391(10)
C25 H25 0.9500
C26 H26 0.9500
C27 F6 1.319(8)
C27 F4 1.346(8)
C27 F5 1.347(8)
C27 Au2 2.092(7)
C28 C33 1.384(9)
C28 C29 1.387(9)
C28 Au2 2.036(7)
C29 C30 1.376(10)
C29 H29 0.9500
C30 C31 1.387(11)
C30 H30 0.9500
C31 C32 1.390(10)
C31 C34 1.508(10)
C32 C33 1.385(10)
C32 H32 0.9500
C33 H33 0.9500
C34 H34A 0.9800
C34 H34B 0.9800
C34 H34C 0.9800
C35 C40 1.398(9)
C35 C36 1.409(9)
C35 P2 1.816(7)
C36 C37 1.362(9)
C36 H36 0.9500
C37 C38 1.382(10)
C37 H37 0.9500
C38 C39 1.378(11)
C38 H38 0.9500
C39 C40 1.384(9)
C39 H39 0.9500
C40 H40 0.9500
C41 C46 1.399(9)
C41 C42 1.402(9)
C41 P2 1.819(7)
C42 C43 1.391(10)
C42 H42 0.9500
C43 C44 1.406(10)
C43 H43 0.9500
C44 C45 1.357(10)
C44 H44 0.9500
C45 C46 1.389(10)
C45 H45 0.9500
C46 H46 0.9500
C47 C52 1.382(9)
C47 C48 1.388(9)
C47 P2 1.820(7)
C48 C49 1.375(9)
C48 H48 0.9500
C49 C50 1.378(10)
C49 H49 0.9500
C50 C51 1.376(10)
C50 H50 0.9500
C51 C52 1.403(9)
C51 H51 0.9500
C52 H52 0.9500
P1 Au1 2.3681(16)
P2 Au2 2.3813(16)
Br1 Au1 2.4973(7)
Br2 Au2 2.4907(7)
